data_1554209
loop_
_publ_author_name
'Peng, Zhe'
'Ji, Yingchun'
'Huang, Zihan'
'Tong, Bin'
'Shi, Jianbing'
'Dong, Yuping'

_publ_section_title
;
 A strategy for the molecular design of aggregation-induced emission units
 further modified by substituents
;
_journal_issue 6
_journal_name_full 'Materials Chemistry Frontiers'
_journal_page_first 1175
_journal_paper_doi 10.1039/C8QM00096D
_journal_volume 2
_journal_year 2018
_chemical_formula_moiety '2(C3 H7 N O), C34 H18 N6'
_chemical_formula_sum 'C40 H32 N8 O2'
_chemical_formula_weight 656.74
_space_group_crystal_system monoclinic
_space_group_IT_number 14
_space_group_name_Hall '-P 2ybc'
_space_group_name_H-M_alt 'P 1 21/c 1'
_atom_sites_solution_hydrogens geom
_atom_sites_solution_primary direct
_atom_sites_solution_secondary difmap
_audit_creation_date 2016-05-11
_audit_creation_method
;
Olex2 1.2
(compiled 2016.02.19 svn.r3266 for OlexSys, GUI svn.r5155)
;
_audit_update_record
;
2017-04-18 deposited with the CCDC.
2018-04-10 downloaded from the CCDC.
;
_cell_angle_alpha 90.00
_cell_angle_beta 99.65(3)
_cell_angle_gamma 90.00
_cell_formula_units_Z 2
_cell_length_a 11.720(2)
_cell_length_b 6.2246(12)
_cell_length_c 23.409(5)
_cell_measurement_reflns_used 5158
_cell_measurement_temperature 153.1500
_cell_measurement_theta_max 27.4739
_cell_measurement_theta_min 2.0993
_cell_volume 1683.6(6)
_computing_cell_refinement 'CrystalClear (Rigaku Inc., 2008)'
_computing_data_collection 'CrystalClear (Rigaku Inc., 2008)'
_computing_data_reduction 'CrystalClear (Rigaku Inc., 2008)'
_computing_molecular_graphics 'Olex2 (Dolomanov et al., 2009)'
_computing_publication_material 'Olex2 (Dolomanov et al., 2009)'
_computing_structure_refinement 'XL (Sheldrick, 2008)'
_computing_structure_solution
;
????
;
_diffrn_ambient_temperature 153.1500
_diffrn_detector_area_resol_mean 28.5714
_diffrn_measured_fraction_theta_full 0.994
_diffrn_measured_fraction_theta_max 0.994
_diffrn_measurement_details
;
scan:
	Number of images: 360
	           Slice: -110.0000 - 70.0000
	     Image width: 0.5000
	        Exp time: 3.0000
	   Rotation axis: Omega
	           Omega: 0.0000
	             Chi: 45.0000
	             Phi: 0.0000
	             XTD: 44.8516
	          2theta: -20.1738
scan:
	Number of images: 270
	           Slice: -110.0000 - 25.0000
	     Image width: 0.5000
	        Exp time: 3.0000
	   Rotation axis: Omega
	           Omega: 0.0000
	             Chi: 45.0000
	             Phi: 180.0000
	             XTD: 44.8516
	          2theta: -20.1738
;
_diffrn_measurement_device
;
Saturn724+ (2x2 bin mode)
;
_diffrn_measurement_device_details
;
AFC10: Fixed Chi 2 circle
;
_diffrn_measurement_device_type 'multiwire proportional'
_diffrn_measurement_method dtprofit.ref
_diffrn_orient_matrix_type d*Trek
_diffrn_orient_matrix_UB_11 -0.0472
_diffrn_orient_matrix_UB_12 0.0636
_diffrn_orient_matrix_UB_13 -0.0349
_diffrn_orient_matrix_UB_21 0.0237
_diffrn_orient_matrix_UB_22 -0.0625
_diffrn_orient_matrix_UB_23 -0.1461
_diffrn_orient_matrix_UB_31 -0.0392
_diffrn_orient_matrix_UB_32 -0.0184
_diffrn_orient_matrix_UB_33 0.0015
_diffrn_radiation_detector CCD
_diffrn_radiation_monochromator 'Graphite Monochromator'
_diffrn_radiation_type MoK\a
_diffrn_radiation_wavelength 0.71073
_diffrn_reflns_av_R_equivalents 0.0406
_diffrn_reflns_av_unetI/netI 0.0401
_diffrn_reflns_limit_h_max 13
_diffrn_reflns_limit_h_min -13
_diffrn_reflns_limit_k_max 7
_diffrn_reflns_limit_k_min -7
_diffrn_reflns_limit_l_max 27
_diffrn_reflns_limit_l_min -27
_diffrn_reflns_number 9581
_diffrn_reflns_theta_full 25.00
_diffrn_reflns_theta_max 25.00
_diffrn_reflns_theta_min 3.39
_diffrn_source 'Rotating Anode'
_diffrn_source_current 90.0000
_diffrn_source_power 4.5000
_diffrn_source_voltage 50.0000
_exptl_absorpt_coefficient_mu 0.083
_exptl_absorpt_correction_T_max 1.0000
_exptl_absorpt_correction_T_min 0.7546
_exptl_absorpt_correction_type multi-scan
_exptl_absorpt_process_details 'CrystalClear (Rigaku Inc., 2008)'
_exptl_crystal_colour yellow
_exptl_crystal_colour_primary yellow
_exptl_crystal_density_diffrn 1.296
_exptl_crystal_density_method 'not measured'
_exptl_crystal_description rod
_exptl_crystal_F_000 688
_exptl_crystal_size_max 0.21
_exptl_crystal_size_mid 0.13
_exptl_crystal_size_min 0.1
_refine_diff_density_max 0.196
_refine_diff_density_min -0.216
_refine_diff_density_rms 0.057
_refine_ls_extinction_method none
_refine_ls_goodness_of_fit_ref 1.272
_refine_ls_hydrogen_treatment constr
_refine_ls_matrix_type full
_refine_ls_number_parameters 228
_refine_ls_number_reflns 2947
_refine_ls_number_restraints 0
_refine_ls_restrained_S_all 1.272
_refine_ls_R_factor_all 0.0794
_refine_ls_R_factor_gt 0.0660
_refine_ls_shift/su_max 0.000
_refine_ls_shift/su_mean 0.000
_refine_ls_structure_factor_coef Fsqd
_refine_ls_weighting_details 'calc w=1/[\s^2^(Fo^2^)+(0.0680P)^2^+0.7840P] where P=(Fo^2^+2Fc^2^)/3'
_refine_ls_weighting_scheme calc
_refine_ls_wR_factor_gt 0.1507
_refine_ls_wR_factor_ref 0.1715
_reflns_number_gt 2603
_reflns_number_total 2947
_reflns_threshold_expression >2sigma(I)
_cod_data_source_file c8qm00096d2.cif
_cod_data_source_block bwn16128
_cod_depositor_comments
;
The following automatic conversions were performed:

data item '_exptl_absorpt_correction_type' value 'Multi-scan' was
changed to 'multi-scan' in accordance with the
/home/saulius/struct/COD-crude-data/automatic-downloads/DataCite-retrospective/RSC/depositions/lib/dictionaries/cif_core.dic
dictionary named 'cif_core.dic' version 2.4.2 last updated on
2011-04-26.

Automatic conversion script
Id: cif_fix_values 6909 2019-04-08 15:41:33Z antanas 
;
_cod_database_code 1554209
_diffrn_number_total 4194
_olex2_refinement_description
;
1. Fixed Uiso
 At 1.2 times of:
  All C(H) groups
 At 1.5 times of:
  All C(H,H,H) groups
2.a Aromatic/amide H refined with riding coordinates:
 C18(H18), C3(H3), C4(H4), C6(H6), C7(H7), C10(H10), C12(H12), C13(H13),
 C15(H15), C16(H16)
2.b Idealised Me refined as rotating group:
 C19(H19A,H19B,H19C), C20(H20A,H20B,H20C)
;
_olex2_submission_special_instructions 'No special instructions were received'

loop_
_space_group_symop_id
_space_group_symop_operation_xyz
1 'x, y, z'
2 '-x, y+1/2, -z+1/2'
3 '-x, -y, -z'
4 'x, -y-1/2, z-1/2'

loop_
_atom_site_label
_atom_site_type_symbol
_atom_site_fract_x
_atom_site_fract_y
_atom_site_fract_z
_atom_site_U_iso_or_equiv
_atom_site_adp_type
_atom_site_occupancy
_atom_site_calc_flag
_atom_site_refinement_flags_posn
O1 O 0.3671(2) 0.0985(5) 0.03714(11) 0.0631(8) Uani 1 d .
N4 N 0.4930(2) -0.1542(5) 0.07940(12) 0.0454(7) Uani 1 d .
C18 C 0.4585(3) 0.0457(6) 0.06695(14) 0.0468(9) Uani 1 d .
H18 H 0.5094 0.1577 0.0826 0.056 Uiso 1 calc R
C19 C 0.4236(4) -0.3358(7) 0.05610(19) 0.0713(12) Uani 1 d .
H19A H 0.3522 -0.2844 0.0321 0.107 Uiso 1 calc GR
H19B H 0.4041 -0.4229 0.0880 0.107 Uiso 1 calc GR
H19C H 0.4672 -0.4233 0.0324 0.107 Uiso 1 calc GR
C20 C 0.6050(3) -0.2009(8) 0.1138(2) 0.0782(14) Uani 1 d .
H20A H 0.6533 -0.2759 0.0898 0.117 Uiso 1 calc GR
H20B H 0.5948 -0.2922 0.1467 0.117 Uiso 1 calc GR
H20C H 0.6428 -0.0664 0.1282 0.117 Uiso 1 calc GR
N1 N -0.1928(2) 1.5718(4) 0.22287(11) 0.0410(7) Uani 1 d .
N2 N 0.04871(17) 0.6256(3) 0.06512(9) 0.0215(5) Uani 1 d .
N3 N 0.4832(2) 0.7340(4) 0.29431(12) 0.0451(7) Uani 1 d .
C1 C -0.1716(2) 1.4330(4) 0.19329(12) 0.0296(6) Uani 1 d .
C2 C -0.1428(2) 1.2618(4) 0.15731(12) 0.0259(6) Uani 1 d .
C3 C -0.1675(2) 1.2786(4) 0.09701(11) 0.0279(6) Uani 1 d .
H3 H -0.2063 1.4020 0.0795 0.034 Uiso 1 calc R
C4 C -0.1357(2) 1.1160(4) 0.06296(12) 0.0262(6) Uani 1 d .
H4 H -0.1527 1.1292 0.0220 0.031 Uiso 1 calc R
C5 C -0.0786(2) 0.9313(4) 0.08747(11) 0.0218(6) Uani 1 d .
C6 C -0.0564(2) 0.9159(4) 0.14837(11) 0.0270(6) Uani 1 d .
H6 H -0.0190 0.7916 0.1661 0.032 Uiso 1 calc R
C7 C -0.0881(2) 1.0782(4) 0.18270(12) 0.0290(6) Uani 1 d .
H7 H -0.0726 1.0648 0.2237 0.035 Uiso 1 calc R
C8 C -0.0479(2) 0.7617(4) 0.04980(11) 0.0225(6) Uani 1 d .
C9 C 0.0477(2) 0.4786(4) 0.02088(10) 0.0221(6) Uani 1 d .
C10 C 0.1092(2) 0.3018(4) 0.00329(11) 0.0226(6) Uani 1 d .
H10 H 0.1782 0.2396 0.0237 0.027 Uiso 1 calc R
C11 C 0.1416(2) 0.6495(4) 0.11298(11) 0.0210(6) Uani 1 d .
C12 C 0.1725(2) 0.4748(4) 0.14918(11) 0.0255(6) Uani 1 d .
H12 H 0.1323 0.3423 0.1423 0.031 Uiso 1 calc R
C13 C 0.2626(2) 0.4958(4) 0.19551(12) 0.0276(6) Uani 1 d .
H13 H 0.2843 0.3780 0.2208 0.033 Uiso 1 calc R
C14 C 0.3211(2) 0.6907(4) 0.20466(11) 0.0252(6) Uani 1 d .
C15 C 0.2910(2) 0.8644(4) 0.16794(12) 0.0262(6) Uani 1 d .
H15 H 0.3316 0.9966 0.1745 0.031 Uiso 1 calc R
C16 C 0.2010(2) 0.8429(4) 0.12159(11) 0.0242(6) Uani 1 d .
H16 H 0.1802 0.9599 0.0959 0.029 Uiso 1 calc R
C17 C 0.4121(2) 0.7150(5) 0.25436(13) 0.0324(7) Uani 1 d .

loop_
_atom_site_aniso_label
_atom_site_aniso_U_11
_atom_site_aniso_U_22
_atom_site_aniso_U_33
_atom_site_aniso_U_23
_atom_site_aniso_U_13
_atom_site_aniso_U_12
O1 0.0392(13) 0.090(2) 0.0585(16) 0.0170(14) 0.0037(12) 0.0206(13)
N4 0.0324(14) 0.0537(17) 0.0518(17) 0.0021(14) 0.0118(12) 0.0114(13)
C18 0.0353(17) 0.066(2) 0.0411(19) 0.0076(17) 0.0120(14) 0.0055(16)
C19 0.071(3) 0.065(3) 0.086(3) -0.033(2) 0.036(2) 0.002(2)
C20 0.045(2) 0.095(3) 0.091(3) 0.027(3) 0.002(2) 0.026(2)
N1 0.0585(17) 0.0287(13) 0.0401(15) -0.0028(12) 0.0211(13) 0.0020(12)
N2 0.0211(10) 0.0202(11) 0.0218(11) -0.0002(9) -0.0007(8) 0.0017(9)
N3 0.0394(15) 0.0464(16) 0.0436(16) 0.0001(13) -0.0100(13) 0.0008(13)
C1 0.0329(15) 0.0269(14) 0.0309(15) 0.0017(13) 0.0108(12) -0.0016(12)
C2 0.0255(13) 0.0240(13) 0.0305(15) -0.0011(12) 0.0117(11) -0.0001(11)
C3 0.0327(14) 0.0230(14) 0.0291(15) 0.0011(12) 0.0080(12) 0.0056(12)
C4 0.0290(14) 0.0260(14) 0.0236(14) 0.0011(11) 0.0044(11) 0.0026(11)
C5 0.0207(12) 0.0195(13) 0.0256(13) 0.0009(11) 0.0049(10) -0.0021(10)
C6 0.0265(13) 0.0280(14) 0.0270(14) 0.0036(12) 0.0059(11) 0.0038(11)
C7 0.0293(14) 0.0342(15) 0.0237(14) -0.0011(12) 0.0056(11) 0.0022(12)
C8 0.0210(12) 0.0198(12) 0.0270(14) 0.0008(11) 0.0049(11) 0.0028(10)
C9 0.0203(12) 0.0220(13) 0.0236(13) 0.0020(11) 0.0025(10) -0.0015(10)
C10 0.0217(12) 0.0218(13) 0.0238(13) 0.0021(11) 0.0028(10) 0.0026(10)
C11 0.0202(12) 0.0203(12) 0.0230(13) -0.0025(11) 0.0050(10) 0.0015(10)
C12 0.0235(13) 0.0214(13) 0.0318(14) 0.0028(12) 0.0048(11) -0.0002(11)
C13 0.0244(13) 0.0278(14) 0.0300(15) 0.0048(12) 0.0026(11) 0.0033(11)
C14 0.0198(12) 0.0324(15) 0.0234(13) 0.0004(12) 0.0036(10) 0.0029(11)
C15 0.0243(13) 0.0233(14) 0.0315(15) -0.0051(12) 0.0064(11) -0.0022(11)
C16 0.0274(13) 0.0225(13) 0.0231(13) 0.0017(11) 0.0052(11) 0.0021(11)
C17 0.0289(15) 0.0320(16) 0.0344(16) -0.0009(13) 0.0000(13) 0.0009(12)

loop_
_atom_type_symbol
_atom_type_description
_atom_type_scat_dispersion_real
_atom_type_scat_dispersion_imag
_atom_type_scat_source
C C 0.0033 0.0016 'International Tables Vol C Tables 4.2.6.8 and 6.1.1.4'
H H 0.0000 0.0000 'International Tables Vol C Tables 4.2.6.8 and 6.1.1.4'
N N 0.0061 0.0033 'International Tables Vol C Tables 4.2.6.8 and 6.1.1.4'
O O 0.0106 0.0060 'International Tables Vol C Tables 4.2.6.8 and 6.1.1.4'

loop_
_geom_angle_atom_site_label_1
_geom_angle_atom_site_label_2
_geom_angle_atom_site_label_3
_geom_angle
_geom_angle_site_symmetry_1
_geom_angle_site_symmetry_3
C18 N4 C19 121.3(3) . .
C18 N4 C20 121.7(3) . .
C19 N4 C20 116.9(3) . .
O1 C18 N4 125.8(4) . .
O1 C18 H18 117.1 . .
N4 C18 H18 117.1 . .
N4 C19 H19A 109.5 . .
N4 C19 H19B 109.5 . .
N4 C19 H19C 109.5 . .
H19A C19 H19B 109.5 . .
H19A C19 H19C 109.5 . .
H19B C19 H19C 109.5 . .
N4 C20 H20A 109.5 . .
N4 C20 H20B 109.5 . .
N4 C20 H20C 109.5 . .
H20A C20 H20B 109.5 . .
H20A C20 H20C 109.5 . .
H20B C20 H20C 109.5 . .
C8 N2 C11 127.5(2) . .
C9 N2 C8 107.55(19) . .
C9 N2 C11 124.4(2) . .
N1 C1 C2 178.8(3) . .
C3 C2 C1 120.6(2) . .
C7 C2 C1 119.7(2) . .
C7 C2 C3 119.7(2) . .
C2 C3 H3 120.0 . .
C4 C3 C2 120.0(2) . .
C4 C3 H3 120.0 . .
C3 C4 H4 119.3 . .
C3 C4 C5 121.5(2) . .
C5 C4 H4 119.3 . .
C4 C5 C6 117.7(2) . .
C4 C5 C8 119.6(2) . .
C6 C5 C8 122.7(2) . .
C5 C6 H6 119.4 . .
C7 C6 C5 121.1(2) . .
C7 C6 H6 119.4 . .
C2 C7 H7 120.0 . .
C6 C7 C2 120.1(2) . .
C6 C7 H7 120.0 . .
N2 C8 C5 123.3(2) . .
C10 C8 N2 109.3(2) 3_565 .
C10 C8 C5 127.3(2) 3_565 .
N2 C9 C9 107.9(3) . 3_565
N2 C9 C10 142.5(2) . .
C9 C9 C10 109.6(3) 3_565 .
C8 C10 C9 105.7(2) 3_565 .
C8 C10 H10 127.1 3_565 .
C9 C10 H10 127.1 . .
C12 C11 N2 118.8(2) . .
C16 C11 N2 120.0(2) . .
C16 C11 C12 121.1(2) . .
C11 C12 H12 120.3 . .
C13 C12 C11 119.3(2) . .
C13 C12 H12 120.3 . .
C12 C13 H13 120.2 . .
C12 C13 C14 119.5(2) . .
C14 C13 H13 120.2 . .
C13 C14 C17 119.5(2) . .
C15 C14 C13 121.0(2) . .
C15 C14 C17 119.5(2) . .
C14 C15 H15 120.3 . .
C16 C15 C14 119.3(2) . .
C16 C15 H15 120.3 . .
C11 C16 H16 120.2 . .
C15 C16 C11 119.6(2) . .
C15 C16 H16 120.2 . .
N3 C17 C14 179.0(3) . .

loop_
_geom_bond_atom_site_label_1
_geom_bond_atom_site_label_2
_geom_bond_distance
_geom_bond_site_symmetry_2
O1 C18 1.222(4) .
N4 C18 1.325(4) .
N4 C19 1.446(5) .
N4 C20 1.450(4) .
C18 H18 0.9500 .
C19 H19A 0.9800 .
C19 H19B 0.9800 .
C19 H19C 0.9800 .
C20 H20A 0.9800 .
C20 H20B 0.9800 .
C20 H20C 0.9800 .
N1 C1 1.160(4) .
N2 C8 1.411(3) .
N2 C9 1.381(3) .
N2 C11 1.433(3) .
N3 C17 1.149(4) .
C1 C2 1.433(4) .
C2 C3 1.396(4) .
C2 C7 1.393(4) .
C3 H3 0.9500 .
C3 C4 1.378(4) .
C4 H4 0.9500 .
C4 C5 1.403(4) .
C5 C6 1.409(4) .
C5 C8 1.459(4) .
C6 H6 0.9500 .
C6 C7 1.380(4) .
C7 H7 0.9500 .
C8 C10 1.385(3) 3_565
C9 C9 1.382(5) 3_565
C9 C10 1.414(3) .
C10 C8 1.385(3) 3_565
C10 H10 0.9500 .
C11 C12 1.389(4) .
C11 C16 1.389(4) .
C12 H12 0.9500 .
C12 C13 1.388(4) .
C13 H13 0.9500 .
C13 C14 1.392(4) .
C14 C15 1.390(4) .
C14 C17 1.449(4) .
C15 H15 0.9500 .
C15 C16 1.387(4) .
C16 H16 0.9500 .

loop_
_geom_torsion_atom_site_label_1
_geom_torsion_atom_site_label_2
_geom_torsion_atom_site_label_3
_geom_torsion_atom_site_label_4
_geom_torsion
_geom_torsion_site_symmetry_1
_geom_torsion_site_symmetry_4
C19 N4 C18 O1 2.1(5) . .
C20 N4 C18 O1 178.0(3) . .
N1 C1 C2 C3 -122(14) . .
N1 C1 C2 C7 57(14) . .
N2 C9 C10 C8 179.7(3) . 3_565
N2 C11 C12 C13 179.7(2) . .
N2 C11 C16 C15 -179.8(2) . .
C1 C2 C3 C4 177.7(2) . .
C1 C2 C7 C6 -177.7(2) . .
C2 C3 C4 C5 0.2(4) . .
C3 C2 C7 C6 1.4(4) . .
C3 C4 C5 C6 0.9(4) . .
C3 C4 C5 C8 179.2(2) . .
C4 C5 C6 C7 -0.9(4) . .
C4 C5 C8 N2 150.3(2) . .
C4 C5 C8 C10 -34.2(4) . 3_565
C5 C6 C7 C2 -0.2(4) . .
C6 C5 C8 N2 -31.6(4) . .
C6 C5 C8 C10 144.0(3) . 3_565
C7 C2 C3 C4 -1.4(4) . .
C8 N2 C9 C9 -0.3(3) . 3_565
C8 N2 C9 C10 179.5(3) . .
C8 N2 C11 C12 130.1(3) . .
C8 N2 C11 C16 -51.7(3) . .
C8 C5 C6 C7 -179.1(2) . .
C9 N2 C8 C5 176.9(2) . .
C9 N2 C8 C10 0.6(3) . 3_565
C9 N2 C11 C12 -59.6(3) . .
C9 N2 C11 C16 118.6(3) . .
C9 C9 C10 C8 -0.5(3) 3_565 3_565
C11 N2 C8 C5 -11.5(4) . .
C11 N2 C8 C10 172.2(2) . 3_565
C11 N2 C9 C9 -172.2(2) . 3_565
C11 N2 C9 C10 7.6(5) . .
C11 C12 C13 C14 -0.5(4) . .
C12 C11 C16 C15 -1.6(4) . .
C12 C13 C14 C15 -0.3(4) . .
C12 C13 C14 C17 177.6(3) . .
C13 C14 C15 C16 0.2(4) . .
C13 C14 C17 N3 -66(18) . .
C14 C15 C16 C11 0.8(4) . .
C15 C14 C17 N3 112(18) . .
C16 C11 C12 C13 1.5(4) . .
C17 C14 C15 C16 -177.7(2) . .
